data_2228216
loop_
_publ_author_name
'Yang, Dongming'
'Pi, Chengfu'
'Ding, Yuqiang'
'Zheng, Wenjun'

_publ_section_title
;
 [<i>N</i>,<i>N</i>-Bis(2,6-diisopropylphenyl)pent-2-ene-2,4-diiminato(1{-})]bis(1,2,4-diazaphosphol-1-yl)aluminium(III)
;
_journal_coeditor_code BQ2246
_journal_issue 12
_journal_name_full 'Acta Crystallographica Section E'
_journal_page_first m1681
_journal_paper_doi 10.1107/S1600536810049007
_journal_volume 66
_journal_year 2010
_chemical_formula_iupac '[Al (C29 H41 N2) (C2 H2 N2 P)2]'
_chemical_formula_moiety 'C33 H45 Al N6 P2'
_chemical_formula_sum 'C33 H45 Al N6 P2'
_chemical_formula_weight 614.67
_chemical_name_systematic
;
[<i>N</i>,<i>N</i>-Bis(2,6-diisopropylphenyl)pent-2-ene-
2,4-diiminato(1-)]bis(1,2,4-diazaphosphol-1-yl)aluminium(III)
;
_space_group_IT_number 2
_symmetry_cell_setting triclinic
_symmetry_space_group_name_Hall '-P 1'
_symmetry_space_group_name_H-M 'P -1'
_cell_angle_alpha 92.059(5)
_cell_angle_beta 98.766(5)
_cell_angle_gamma 96.516(5)
_cell_formula_units_Z 2
_cell_length_a 10.578(4)
_cell_length_b 12.578(5)
_cell_length_c 13.498(5)
_cell_measurement_reflns_used 872
_cell_measurement_temperature 293(2)
_cell_measurement_theta_max 25.577
_cell_measurement_theta_min 3.364
_cell_volume 1760.9(12)
_computing_cell_refinement 'SAINT (Bruker, 2005)'
_computing_data_collection 'APEX2 (Bruker, 2005)'
_computing_data_reduction 'SAINT (Bruker, 2005)'
_computing_molecular_graphics 'PLATON (Spek, 2009)'
_computing_publication_material 'SHELXL97 (Sheldrick, 2008)'
_computing_structure_refinement 'SHELXL97 (Sheldrick, 2008)'
_computing_structure_solution 'SIR97 (Altomare <i>et al.</i>, 1999)'
_diffrn_ambient_temperature 293(2)
_diffrn_measured_fraction_theta_full 0.981
_diffrn_measured_fraction_theta_max 0.996
_diffrn_measurement_device_type 'Bruker SMART APEXII CCD area-detector'
_diffrn_measurement_method 'phi and omega scans'
_diffrn_radiation_monochromator graphite
_diffrn_radiation_source 'fine-focus sealed tube'
_diffrn_radiation_type MoK\a
_diffrn_radiation_wavelength 0.71073
_diffrn_reflns_av_R_equivalents 0.0365
_diffrn_reflns_av_sigmaI/netI 0.0408
_diffrn_reflns_limit_h_max 10
_diffrn_reflns_limit_h_min -12
_diffrn_reflns_limit_k_max 14
_diffrn_reflns_limit_k_min -11
_diffrn_reflns_limit_l_max 12
_diffrn_reflns_limit_l_min -16
_diffrn_reflns_number 7337
_diffrn_reflns_theta_full 25.01
_diffrn_reflns_theta_max 25.01
_diffrn_reflns_theta_min 1.63
_diffrn_standards_decay_% 0
_exptl_absorpt_coefficient_mu 0.179
_exptl_absorpt_correction_T_max 0.9651
_exptl_absorpt_correction_T_min 0.9401
_exptl_absorpt_correction_type multi-scan
_exptl_absorpt_process_details '(SADABS; Bruker, 2001)'
_exptl_crystal_colour yellow
_exptl_crystal_density_diffrn 1.159
_exptl_crystal_density_method 'not measured'
_exptl_crystal_description sheet
_exptl_crystal_F_000 656
_exptl_crystal_size_max 0.35
_exptl_crystal_size_mid 0.20
_exptl_crystal_size_min 0.20
_refine_diff_density_max 0.471
_refine_diff_density_min -0.562
_refine_ls_extinction_method none
_refine_ls_goodness_of_fit_ref 1.015
_refine_ls_hydrogen_treatment constr
_refine_ls_matrix_type full
_refine_ls_number_parameters 389
_refine_ls_number_reflns 6082
_refine_ls_number_restraints 0
_refine_ls_restrained_S_all 1.015
_refine_ls_R_factor_all 0.0944
_refine_ls_R_factor_gt 0.0747
_refine_ls_shift/su_max 0.000
_refine_ls_shift/su_mean 0.000
_refine_ls_structure_factor_coef Fsqd
_refine_ls_weighting_details 'calc w=1/[\s^2^(Fo^2^)+(0.1531P)^2^+] where P=(Fo^2^+2Fc^2^)/3'
_refine_ls_weighting_scheme calc
_refine_ls_wR_factor_gt 0.2066
_refine_ls_wR_factor_ref 0.2242
_reflns_number_gt 4238
_reflns_number_total 6082
_reflns_threshold_expression I>2sigma(I)
_cod_data_source_file bq2246.cif
_cod_data_source_block I
_cod_original_cell_volume 1760.8(11)
_cod_database_code 2228216
_cod_database_fobs_code 2228216

loop_
_symmetry_equiv_pos_as_xyz
'x, y, z'
'-x, -y, -z'

loop_
_atom_site_type_symbol
_atom_site_label
_atom_site_fract_x
_atom_site_fract_y
_atom_site_fract_z
_atom_site_U_iso_or_equiv
_atom_site_adp_type
_atom_site_calc_flag
_atom_site_refinement_flags
_atom_site_occupancy
_atom_site_disorder_assembly
_atom_site_disorder_group
Al Al1 0.22665(7) 0.79946(6) 0.78731(6) 0.0419(3) Uani d . 1 . .
P P1 -0.16571(10) 0.71060(10) 0.62146(10) 0.0880(4) Uani d . 1 . .
P P2 0.18913(13) 1.08771(11) 0.97295(11) 0.1047(5) Uani d . 1 . .
N N1 0.0608(2) 0.7524(2) 0.7248(2) 0.0574(6) Uani d . 1 . .
N N2 -0.0133(3) 0.7202(4) 0.7910(3) 0.1033(13) Uani d . 1 . .
N N3 0.2190(2) 0.9204(2) 0.86843(18) 0.0537(6) Uani d . 1 . .
N N4 0.3412(2) 0.9627(2) 0.9076(2) 0.0652(7) Uani d . 1 . .
N N5 0.3149(2) 0.70050(18) 0.86114(16) 0.0479(6) Uani d . 1 . .
N N6 0.3367(2) 0.83042(17) 0.69477(16) 0.0435(5) Uani d . 1 . .
C C1 -0.1375(5) 0.6917(5) 0.7425(4) 0.125(2) Uani d . 1 . .
H H1 -0.2025 0.6632 0.7766 0.149 Uiso calc R 1 . .
C C2 -0.0057(4) 0.7533(3) 0.6309(3) 0.0762(10) Uani d . 1 . .
H H2 0.0327 0.7753 0.5763 0.091 Uiso calc R 1 . .
C C3 0.1292(3) 0.9771(3) 0.8954(3) 0.0717(9) Uani d . 1 . .
H H3 0.0415 0.9581 0.8738 0.086 Uiso calc R 1 . .
C C4 0.3387(4) 1.0485(3) 0.9637(3) 0.0806(11) Uani d . 1 . .
H H4 0.4141 1.0871 0.9975 0.097 Uiso calc R 1 . .
C C5 0.5225(3) 0.6473(3) 0.9408(3) 0.0738(10) Uani d . 1 . .
H H5A 0.5084 0.6655 1.0076 0.111 Uiso calc R 1 . .
H H5B 0.6123 0.6638 0.9364 0.111 Uiso calc R 1 . .
H H5C 0.4967 0.5722 0.9253 0.111 Uiso calc R 1 . .
C C6 0.4445(3) 0.7107(2) 0.8674(2) 0.0504(7) Uani d . 1 . .
C C7 0.5112(3) 0.7783(2) 0.8092(2) 0.0525(7) Uani d . 1 . .
H H7 0.6000 0.7900 0.8291 0.063 Uiso calc R 1 . .
C C8 0.4642(3) 0.8307(2) 0.7260(2) 0.0493(7) Uani d . 1 . .
C C9 0.5580(3) 0.8893(3) 0.6683(3) 0.0737(10) Uani d . 1 . .
H H9A 0.5349 0.8682 0.5983 0.111 Uiso calc R 1 . .
H H9B 0.6432 0.8721 0.6920 0.111 Uiso calc R 1 . .
H H9C 0.5562 0.9651 0.6778 0.111 Uiso calc R 1 . .
C C10 0.2540(3) 0.6173(3) 0.9171(2) 0.0582(8) Uani d . 1 . .
C C11 0.2390(3) 0.6407(3) 1.0157(3) 0.0725(10) Uani d . 1 . .
C C12 0.1862(4) 0.5554(5) 1.0671(4) 0.0997(16) Uani d . 1 . .
H H12 0.1770 0.5676 1.1339 0.120 Uiso calc R 1 . .
C C13 0.1485(5) 0.4568(5) 1.0230(5) 0.1080(17) Uani d . 1 . .
H H13 0.1132 0.4027 1.0593 0.130 Uiso calc R 1 . .
C C14 0.1618(4) 0.4355(4) 0.9258(4) 0.0977(14) Uani d . 1 . .
H H14 0.1370 0.3667 0.8966 0.117 Uiso calc R 1 . .
C C15 0.2122(3) 0.5161(3) 0.8695(3) 0.0715(10) Uani d . 1 . .
C C16 0.2732(4) 0.7513(4) 1.0672(3) 0.0849(12) Uani d . 1 . .
H H16 0.3084 0.7988 1.0194 0.102 Uiso calc R 1 . .
C C17 0.3773(6) 0.7541(6) 1.1615(3) 0.138(2) Uani d . 1 . .
H H17A 0.3416 0.7163 1.2133 0.207 Uiso calc R 1 . .
H H17B 0.4057 0.8272 1.1849 0.207 Uiso calc R 1 . .
H H17C 0.4491 0.7207 1.1450 0.207 Uiso calc R 1 . .
C C18 0.1544(5) 0.7959(5) 1.0947(4) 0.1133(16) Uani d . 1 . .
H H18A 0.0886 0.7905 1.0366 0.170 Uiso calc R 1 . .
H H18B 0.1766 0.8697 1.1178 0.170 Uiso calc R 1 . .
H H18C 0.1231 0.7555 1.1468 0.170 Uiso calc R 1 . .
C C19 0.2203(4) 0.4905(3) 0.7606(3) 0.0836(11) Uani d . 1 . .
H H19 0.2347 0.5587 0.7289 0.100 Uiso calc R 1 . .
C C20 0.0958(6) 0.4301(5) 0.7050(5) 0.142(2) Uani d . 1 . .
H H20A 0.0760 0.3648 0.7371 0.213 Uiso calc R 1 . .
H H20B 0.1056 0.4137 0.6368 0.213 Uiso calc R 1 . .
H H20C 0.0271 0.4737 0.7059 0.213 Uiso calc R 1 . .
C C21 0.3319(6) 0.4291(5) 0.7488(5) 0.149(2) Uani d . 1 . .
H H21A 0.4112 0.4722 0.7761 0.224 Uiso calc R 1 . .
H H21B 0.3313 0.4118 0.6789 0.224 Uiso calc R 1 . .
H H21C 0.3242 0.3642 0.7839 0.224 Uiso calc R 1 . .
C C22 0.2938(3) 0.8573(2) 0.5916(2) 0.0476(6) Uani d . 1 . .
C C23 0.2616(3) 0.9594(2) 0.5707(2) 0.0548(7) Uani d . 1 . .
C C24 0.2151(4) 0.9782(3) 0.4717(3) 0.0702(9) Uani d . 1 . .
H H24 0.1928 1.0458 0.4561 0.084 Uiso calc R 1 . .
C C25 0.2012(4) 0.8998(4) 0.3964(3) 0.0782(10) Uani d . 1 . .
H H25 0.1699 0.9140 0.3306 0.094 Uiso calc R 1 . .
C C26 0.2336(4) 0.8011(3) 0.4187(3) 0.0776(10) Uani d . 1 . .
H H26 0.2243 0.7484 0.3672 0.093 Uiso calc R 1 . .
C C27 0.2802(3) 0.7761(3) 0.5160(2) 0.0613(8) Uani d . 1 . .
C C28 0.2762(4) 1.0491(3) 0.6497(3) 0.0691(9) Uani d . 1 . .
H H28 0.3124 1.0225 0.7140 0.083 Uiso calc R 1 . .
C C29 0.3710(4) 1.1436(3) 0.6248(3) 0.0898(12) Uani d . 1 . .
H H29A 0.4510 1.1183 0.6161 0.135 Uiso calc R 1 . .
H H29B 0.3860 1.1975 0.6789 0.135 Uiso calc R 1 . .
H H29C 0.3348 1.1737 0.5641 0.135 Uiso calc R 1 . .
C C30 0.1480(5) 1.0861(4) 0.6605(3) 0.0971(14) Uani d . 1 . .
H H30A 0.1175 1.1232 0.6023 0.146 Uiso calc R 1 . .
H H30B 0.1579 1.1336 0.7193 0.146 Uiso calc R 1 . .
H H30C 0.0869 1.0252 0.6669 0.146 Uiso calc R 1 . .
C C31 0.3132(4) 0.6642(3) 0.5355(3) 0.0788(10) Uani d . 1 . .
H H31 0.3299 0.6582 0.6084 0.095 Uiso calc R 1 . .
C C32 0.2037(7) 0.5800(4) 0.4934(5) 0.143(2) Uani d . 1 . .
H H32A 0.1274 0.5943 0.5193 0.214 Uiso calc R 1 . .
H H32B 0.2253 0.5107 0.5125 0.214 Uiso calc R 1 . .
H H32C 0.1885 0.5813 0.4215 0.214 Uiso calc R 1 . .
C C33 0.4358(7) 0.6444(5) 0.4945(6) 0.163(3) Uani d . 1 . .
H H33A 0.4168 0.6331 0.4228 0.244 Uiso calc R 1 . .
H H33B 0.4681 0.5822 0.5232 0.244 Uiso calc R 1 . .
H H33C 0.4996 0.7056 0.5117 0.244 Uiso calc R 1 . .

loop_
_atom_site_aniso_label
_atom_site_aniso_U_11
_atom_site_aniso_U_22
_atom_site_aniso_U_33
_atom_site_aniso_U_12
_atom_site_aniso_U_13
_atom_site_aniso_U_23
Al1 0.0409(4) 0.0430(5) 0.0436(4) 0.0117(3) 0.0059(3) 0.0077(3)
P1 0.0608(6) 0.0820(7) 0.1125(9) 0.0055(5) -0.0134(5) 0.0134(6)
P2 0.0950(8) 0.0948(9) 0.1276(10) 0.0281(7) 0.0282(7) -0.0450(8)
N1 0.0461(13) 0.0545(15) 0.0702(16) 0.0116(11) 0.0003(11) 0.0041(12)
N2 0.069(2) 0.160(4) 0.084(2) 0.013(2) 0.0102(17) 0.052(2)
N3 0.0525(13) 0.0565(15) 0.0545(13) 0.0158(12) 0.0100(11) -0.0011(11)
N4 0.0556(15) 0.0683(18) 0.0710(17) 0.0125(13) 0.0084(12) -0.0148(14)
N5 0.0490(13) 0.0486(13) 0.0482(12) 0.0112(11) 0.0077(10) 0.0143(10)
N6 0.0479(12) 0.0416(12) 0.0439(12) 0.0139(10) 0.0088(9) 0.0069(9)
C1 0.087(3) 0.152(5) 0.157(5) 0.031(3) 0.061(3) 0.084(4)
C2 0.071(2) 0.086(3) 0.069(2) 0.005(2) 0.0050(17) 0.0152(19)
C3 0.0625(19) 0.077(2) 0.082(2) 0.0228(18) 0.0210(16) -0.0035(18)
C4 0.073(2) 0.079(3) 0.085(2) 0.0090(19) 0.0056(18) -0.029(2)
C5 0.062(2) 0.081(2) 0.083(2) 0.0280(18) 0.0020(17) 0.0361(19)
C6 0.0485(15) 0.0505(16) 0.0531(15) 0.0147(13) 0.0034(12) 0.0080(13)
C7 0.0419(14) 0.0551(17) 0.0626(17) 0.0149(13) 0.0074(12) 0.0071(14)
C8 0.0491(15) 0.0446(15) 0.0570(16) 0.0123(13) 0.0119(12) 0.0037(12)
C9 0.0579(19) 0.086(3) 0.084(2) 0.0121(18) 0.0261(17) 0.026(2)
C10 0.0487(16) 0.066(2) 0.0618(18) 0.0156(15) 0.0032(13) 0.0298(15)
C11 0.0610(19) 0.100(3) 0.0609(19) 0.0191(19) 0.0094(15) 0.0404(19)
C12 0.080(3) 0.142(5) 0.087(3) 0.028(3) 0.023(2) 0.069(3)
C13 0.086(3) 0.109(4) 0.132(4) 0.008(3) 0.016(3) 0.073(4)
C14 0.081(3) 0.078(3) 0.136(4) 0.012(2) 0.009(3) 0.057(3)
C15 0.0608(19) 0.060(2) 0.094(3) 0.0116(17) 0.0055(18) 0.0335(19)
C16 0.083(2) 0.124(4) 0.0481(18) 0.015(2) 0.0081(17) 0.019(2)
C17 0.114(4) 0.229(7) 0.066(3) 0.032(4) -0.004(3) 0.000(4)
C18 0.112(4) 0.148(5) 0.089(3) 0.034(3) 0.029(3) 0.012(3)
C19 0.098(3) 0.0468(19) 0.105(3) 0.0131(19) 0.010(2) 0.0077(19)
C20 0.137(5) 0.130(5) 0.139(5) -0.030(4) -0.008(4) 0.003(4)
C21 0.143(5) 0.138(5) 0.175(6) 0.058(4) 0.028(4) -0.031(4)
C22 0.0482(14) 0.0521(16) 0.0449(14) 0.0108(13) 0.0095(11) 0.0087(12)
C23 0.0603(17) 0.0542(17) 0.0519(16) 0.0130(14) 0.0088(13) 0.0122(13)
C24 0.078(2) 0.072(2) 0.064(2) 0.0208(19) 0.0079(16) 0.0246(17)
C25 0.086(2) 0.099(3) 0.0493(18) 0.018(2) 0.0036(16) 0.0194(19)
C26 0.092(3) 0.091(3) 0.0501(18) 0.016(2) 0.0098(17) -0.0016(18)
C27 0.072(2) 0.0618(19) 0.0533(17) 0.0107(16) 0.0168(14) 0.0032(14)
C28 0.094(2) 0.0515(18) 0.0631(19) 0.0244(18) 0.0038(17) 0.0110(15)
C29 0.108(3) 0.060(2) 0.095(3) 0.006(2) -0.002(2) 0.013(2)
C30 0.122(4) 0.087(3) 0.097(3) 0.052(3) 0.033(3) 0.012(2)
C31 0.111(3) 0.059(2) 0.069(2) 0.017(2) 0.017(2) -0.0058(16)
C32 0.202(6) 0.065(3) 0.139(5) -0.008(4) -0.023(4) -0.014(3)
C33 0.169(6) 0.097(4) 0.255(8) 0.072(4) 0.089(6) 0.026(5)

loop_
_atom_type_symbol
_atom_type_description
_atom_type_scat_dispersion_real
_atom_type_scat_dispersion_imag
_atom_type_scat_source
C C 0.0033 0.0016 'International Tables Vol C Tables 4.2.6.8 and 6.1.1.4'
H H 0.0000 0.0000 'International Tables Vol C Tables 4.2.6.8 and 6.1.1.4'
N N 0.0061 0.0033 'International Tables Vol C Tables 4.2.6.8 and 6.1.1.4'
Al Al 0.0645 0.0514 'International Tables Vol C Tables 4.2.6.8 and 6.1.1.4'
P P 0.1023 0.0942 'International Tables Vol C Tables 4.2.6.8 and 6.1.1.4'

loop_
_geom_angle_atom_site_label_1
_geom_angle_atom_site_label_2
_geom_angle_atom_site_label_3
_geom_angle_site_symmetry_1
_geom_angle_site_symmetry_3
_geom_angle
_geom_angle_publ_flag
N1 Al1 N6 . . 111.60(12) ?
N1 Al1 N3 . . 107.50(11) ?
N6 Al1 N3 . . 110.79(11) ?
N1 Al1 N5 . . 116.84(12) ?
N6 Al1 N5 . . 99.77(10) ?
N3 Al1 N5 . . 110.22(11) ?
C1 P1 C2 . . 86.8(2) ?
C3 P2 C4 . . 85.27(17) ?
N2 N1 C2 . . 112.7(3) ?
N2 N1 Al1 . . 110.9(2) ?
C2 N1 Al1 . . 135.9(3) ?
N1 N2 C1 . . 109.3(3) ?
C3 N3 N4 . . 113.3(3) ?
C3 N3 Al1 . . 138.0(2) ?
N4 N3 Al1 . . 108.65(18) ?
C4 N4 N3 . . 109.9(3) ?
C6 N5 C10 . . 118.2(2) ?
C6 N5 Al1 . . 117.43(19) ?
C10 N5 Al1 . . 124.27(18) ?
C8 N6 C22 . . 118.4(2) ?
C8 N6 Al1 . . 117.63(18) ?
C22 N6 Al1 . . 123.90(17) ?
N2 C1 P1 . . 116.9(3) ?
N2 C1 H1 . . 121.6 ?
P1 C1 H1 . . 121.6 ?
N1 C2 P1 . . 114.1(3) ?
N1 C2 H2 . . 122.9 ?
P1 C2 H2 . . 122.9 ?
N3 C3 P2 . . 114.3(3) ?
N3 C3 H3 . . 122.8 ?
P2 C3 H3 . . 122.8 ?
N4 C4 P2 . . 117.2(3) ?
N4 C4 H4 . . 121.4 ?
P2 C4 H4 . . 121.4 ?
C6 C5 H5A . . 109.5 ?
C6 C5 H5B . . 109.5 ?
H5A C5 H5B . . 109.5 ?
C6 C5 H5C . . 109.5 ?
H5A C5 H5C . . 109.5 ?
H5B C5 H5C . . 109.5 ?
N5 C6 C7 . . 123.2(3) ?
N5 C6 C5 . . 119.6(3) ?
C7 C6 C5 . . 117.2(3) ?
C8 C7 C6 . . 129.0(3) ?
C8 C7 H7 . . 115.5 ?
C6 C7 H7 . . 115.5 ?
N6 C8 C7 . . 122.1(3) ?
N6 C8 C9 . . 119.2(3) ?
C7 C8 C9 . . 118.8(3) ?
C8 C9 H9A . . 109.5 ?
C8 C9 H9B . . 109.5 ?
H9A C9 H9B . . 109.5 ?
C8 C9 H9C . . 109.5 ?
H9A C9 H9C . . 109.5 ?
H9B C9 H9C . . 109.5 ?
C11 C10 C15 . . 121.9(3) ?
C11 C10 N5 . . 119.3(3) ?
C15 C10 N5 . . 118.8(3) ?
C10 C11 C12 . . 116.5(4) ?
C10 C11 C16 . . 123.5(3) ?
C12 C11 C16 . . 120.1(4) ?
C13 C12 C11 . . 122.2(5) ?
C13 C12 H12 . . 118.9 ?
C11 C12 H12 . . 118.9 ?
C12 C13 C14 . . 120.7(4) ?
C12 C13 H13 . . 119.7 ?
C14 C13 H13 . . 119.7 ?
C13 C14 C15 . . 120.5(5) ?
C13 C14 H14 . . 119.8 ?
C15 C14 H14 . . 119.8 ?
C14 C15 C10 . . 118.2(4) ?
C14 C15 C19 . . 118.9(4) ?
C10 C15 C19 . . 122.9(3) ?
C11 C16 C18 . . 111.3(4) ?
C11 C16 C17 . . 112.8(4) ?
C18 C16 C17 . . 109.8(4) ?
C11 C16 H16 . . 107.6 ?
C18 C16 H16 . . 107.6 ?
C17 C16 H16 . . 107.6 ?
C16 C17 H17A . . 109.5 ?
C16 C17 H17B . . 109.5 ?
H17A C17 H17B . . 109.5 ?
C16 C17 H17C . . 109.5 ?
H17A C17 H17C . . 109.5 ?
H17B C17 H17C . . 109.5 ?
C16 C18 H18A . . 109.5 ?
C16 C18 H18B . . 109.5 ?
H18A C18 H18B . . 109.5 ?
C16 C18 H18C . . 109.5 ?
H18A C18 H18C . . 109.5 ?
H18B C18 H18C . . 109.5 ?
C21 C19 C15 . . 112.2(4) ?
C21 C19 C20 . . 110.1(4) ?
C15 C19 C20 . . 112.1(4) ?
C21 C19 H19 . . 107.4 ?
C15 C19 H19 . . 107.4 ?
C20 C19 H19 . . 107.4 ?
C19 C20 H20A . . 109.5 ?
C19 C20 H20B . . 109.5 ?
H20A C20 H20B . . 109.5 ?
C19 C20 H20C . . 109.5 ?
H20A C20 H20C . . 109.5 ?
H20B C20 H20C . . 109.5 ?
C19 C21 H21A . . 109.5 ?
C19 C21 H21B . . 109.5 ?
H21A C21 H21B . . 109.5 ?
C19 C21 H21C . . 109.5 ?
H21A C21 H21C . . 109.5 ?
H21B C21 H21C . . 109.5 ?
C23 C22 C27 . . 121.4(3) ?
C23 C22 N6 . . 120.7(2) ?
C27 C22 N6 . . 117.8(3) ?
C24 C23 C22 . . 117.8(3) ?
C24 C23 C28 . . 119.2(3) ?
C22 C23 C28 . . 123.0(3) ?
C25 C24 C23 . . 121.7(3) ?
C25 C24 H24 . . 119.2 ?
C23 C24 H24 . . 119.2 ?
C26 C25 C24 . . 119.4(3) ?
C26 C25 H25 . . 120.3 ?
C24 C25 H25 . . 120.3 ?
C25 C26 C27 . . 122.3(3) ?
C25 C26 H26 . . 118.9 ?
C27 C26 H26 . . 118.9 ?
C26 C27 C22 . . 117.5(3) ?
C26 C27 C31 . . 119.4(3) ?
C22 C27 C31 . . 123.2(3) ?
C23 C28 C30 . . 111.5(3) ?
C23 C28 C29 . . 110.2(3) ?
C30 C28 C29 . . 110.5(3) ?
C23 C28 H28 . . 108.2 ?
C30 C28 H28 . . 108.2 ?
C29 C28 H28 . . 108.2 ?
C28 C29 H29A . . 109.5 ?
C28 C29 H29B . . 109.5 ?
H29A C29 H29B . . 109.5 ?
C28 C29 H29C . . 109.5 ?
H29A C29 H29C . . 109.5 ?
H29B C29 H29C . . 109.5 ?
C28 C30 H30A . . 109.5 ?
C28 C30 H30B . . 109.5 ?
H30A C30 H30B . . 109.5 ?
C28 C30 H30C . . 109.5 ?
H30A C30 H30C . . 109.5 ?
H30B C30 H30C . . 109.5 ?
C32 C31 C27 . . 112.0(4) ?
C32 C31 C33 . . 110.7(5) ?
C27 C31 C33 . . 111.0(4) ?
C32 C31 H31 . . 107.6 ?
C27 C31 H31 . . 107.6 ?
C33 C31 H31 . . 107.6 ?
C31 C32 H32A . . 109.5 ?
C31 C32 H32B . . 109.5 ?
H32A C32 H32B . . 109.5 ?
C31 C32 H32C . . 109.5 ?
H32A C32 H32C . . 109.5 ?
H32B C32 H32C . . 109.5 ?
C31 C33 H33A . . 109.5 ?
C31 C33 H33B . . 109.5 ?
H33A C33 H33B . . 109.5 ?
C31 C33 H33C . . 109.5 ?
H33A C33 H33C . . 109.5 ?
H33B C33 H33C . . 109.5 ?

loop_
_geom_bond_atom_site_label_1
_geom_bond_atom_site_label_2
_geom_bond_site_symmetry_2
_geom_bond_distance
_geom_bond_publ_flag
Al1 N1 . 1.848(3) ?
Al1 N6 . 1.855(2) ?
Al1 N3 . 1.858(3) ?
Al1 N5 . 1.867(2) ?
P1 C1 . 1.646(6) ?
P1 C2 . 1.700(4) ?
P2 C3 . 1.711(4) ?
P2 C4 . 1.731(4) ?
N1 N2 . 1.320(4) ?
N1 C2 . 1.354(4) ?
N2 C1 . 1.378(6) ?
N3 C3 . 1.336(4) ?
N3 N4 . 1.360(4) ?
N4 C4 . 1.301(4) ?
N5 C6 . 1.352(4) ?
N5 C10 . 1.460(4) ?
N6 C8 . 1.350(4) ?
N6 C22 . 1.461(3) ?
C1 H1 . 0.9300 ?
C2 H2 . 0.9300 ?
C3 H3 . 0.9300 ?
C4 H4 . 0.9300 ?
C5 C6 . 1.502(4) ?
C5 H5A . 0.9600 ?
C5 H5B . 0.9600 ?
C5 H5C . 0.9600 ?
C6 C7 . 1.384(4) ?
C7 C8 . 1.379(4) ?
C7 H7 . 0.9300 ?
C8 C9 . 1.498(4) ?
C9 H9A . 0.9600 ?
C9 H9B . 0.9600 ?
C9 H9C . 0.9600 ?
C10 C11 . 1.389(5) ?
C10 C15 . 1.398(5) ?
C11 C12 . 1.407(6) ?
C11 C16 . 1.513(6) ?
C12 C13 . 1.347(7) ?
C12 H12 . 0.9300 ?
C13 C14 . 1.361(7) ?
C13 H13 . 0.9300 ?
C14 C15 . 1.395(5) ?
C14 H14 . 0.9300 ?
C15 C19 . 1.511(6) ?
C16 C18 . 1.523(6) ?
C16 C17 . 1.548(6) ?
C16 H16 . 0.9800 ?
C17 H17A . 0.9600 ?
C17 H17B . 0.9600 ?
C17 H17C . 0.9600 ?
C18 H18A . 0.9600 ?
C18 H18B . 0.9600 ?
C18 H18C . 0.9600 ?
C19 C21 . 1.506(7) ?
C19 C20 . 1.518(7) ?
C19 H19 . 0.9800 ?
C20 H20A . 0.9600 ?
C20 H20B . 0.9600 ?
C20 H20C . 0.9600 ?
C21 H21A . 0.9600 ?
C21 H21B . 0.9600 ?
C21 H21C . 0.9600 ?
C22 C23 . 1.393(4) ?
C22 C27 . 1.397(4) ?
C23 C24 . 1.390(4) ?
C23 C28 . 1.503(4) ?
C24 C25 . 1.370(5) ?
C24 H24 . 0.9300 ?
C25 C26 . 1.356(5) ?
C25 H25 . 0.9300 ?
C26 C27 . 1.391(5) ?
C26 H26 . 0.9300 ?
C27 C31 . 1.511(5) ?
C28 C30 . 1.509(6) ?
C28 C29 . 1.546(6) ?
C28 H28 . 0.9800 ?
C29 H29A . 0.9600 ?
C29 H29B . 0.9600 ?
C29 H29C . 0.9600 ?
C30 H30A . 0.9600 ?
C30 H30B . 0.9600 ?
C30 H30C . 0.9600 ?
C31 C32 . 1.504(7) ?
C31 C33 . 1.527(7) ?
C31 H31 . 0.9800 ?
C32 H32A . 0.9600 ?
C32 H32B . 0.9600 ?
C32 H32C . 0.9600 ?
C33 H33A . 0.9600 ?
C33 H33B . 0.9600 ?
C33 H33C . 0.9600 ?
